data_7709037
loop_
_publ_author_name
'Ni, Hangcheng'
'Lu, Zhenpin'
'Xie, Zuowei'

_publ_section_title
;
 Light-enabled alkenylation of iodocarboranes with unactivated alkenes.
;
_journal_issue 1
_journal_name_full 'Dalton transactions (Cambridge, England : 2003)'
_journal_page_first 104
_journal_page_last 110
_journal_paper_doi 10.1039/d1dt03726a
_journal_volume 51
_journal_year 2021
_chemical_formula_sum 'C17 H24 B10'
_chemical_formula_weight 336.46
_space_group_crystal_system orthorhombic
_space_group_IT_number 29
_space_group_name_Hall 'P 2c -2ac'
_space_group_name_H-M_alt 'P c a 21'
_atom_sites_solution_hydrogens geom
_audit_creation_method SHELXL-2014/6
_audit_update_record
;
2021-11-03 deposited with the CCDC.	2021-11-22 downloaded from the CCDC.
;
_cell_angle_alpha 90
_cell_angle_beta 90
_cell_angle_gamma 90
_cell_formula_units_Z 4
_cell_length_a 21.0650(8)
_cell_length_b 8.0636(4)
_cell_length_c 11.9021(6)
_cell_measurement_reflns_used 348
_cell_measurement_temperature 299(2)
_cell_measurement_theta_max 15
_cell_measurement_theta_min 15
_cell_volume 2021.69(16)
_computing_cell_refinement 'BRUKER D8VENTURE DIFFRACTOMETER'
_computing_data_collection 'BRUKER D8VENTURE DIFFRACTOMETER'
_computing_data_reduction 'BRUKER D8VENTURE DIFFRACTOMETER'
_computing_molecular_graphics 'BRUKER SHELXTL'
_computing_publication_material 'BRUKER SHELXTL'
_computing_structure_refinement 'SHELXL-2014/6 (Sheldrick, 2014)'
_diffrn_ambient_temperature 299(2)
_diffrn_measured_fraction_theta_full 0.997
_diffrn_measured_fraction_theta_max 0.997
_diffrn_measurement_device_type 'BRUKER D8VENTURE DIFFRACTOMETER'
_diffrn_measurement_method 'PHI & OMEGA SCAN'
_diffrn_radiation_type MoK\a
_diffrn_radiation_wavelength 0.71073
_diffrn_reflns_av_R_equivalents 0.0496
_diffrn_reflns_av_unetI/netI 0.0332
_diffrn_reflns_Laue_measured_fraction_full 0.997
_diffrn_reflns_Laue_measured_fraction_max 0.997
_diffrn_reflns_limit_h_max 25
_diffrn_reflns_limit_h_min -25
_diffrn_reflns_limit_k_max 9
_diffrn_reflns_limit_k_min -9
_diffrn_reflns_limit_l_max 14
_diffrn_reflns_limit_l_min -14
_diffrn_reflns_number 29262
_diffrn_reflns_point_group_measured_fraction_full 0.997
_diffrn_reflns_point_group_measured_fraction_max 0.997
_diffrn_reflns_theta_full 25.242
_diffrn_reflns_theta_max 25.247
_diffrn_reflns_theta_min 2.526
_exptl_absorpt_coefficient_mu 0.055
_exptl_absorpt_correction_T_max 0.7456
_exptl_absorpt_correction_T_min 0.6361
_exptl_absorpt_correction_type multi-scan
_exptl_crystal_colour colourless
_exptl_crystal_density_diffrn 1.105
_exptl_crystal_description block
_exptl_crystal_F_000 704
_exptl_crystal_size_max 0.400
_exptl_crystal_size_mid 0.300
_exptl_crystal_size_min 0.200
_refine_diff_density_max 0.191
_refine_diff_density_min -0.192
_refine_diff_density_rms 0.037
_refine_ls_abs_structure_details
;
 Flack x determined using 1070 quotients [(I+)-(I-)]/[(I+)+(I-)]
 (Parsons, Flack and Wagner, Acta Cryst. B69 (2013) 249-259).
;
_refine_ls_abs_structure_Flack 0.1(10)
_refine_ls_extinction_coef 0.050(8)
_refine_ls_extinction_expression Fc^*^=kFc[1+0.001xFc^2^\l^3^/sin(2\q)]^-1/4^
_refine_ls_extinction_method SHELXL
_refine_ls_goodness_of_fit_ref 1.066
_refine_ls_hydrogen_treatment constr
_refine_ls_matrix_type full
_refine_ls_number_parameters 245
_refine_ls_number_reflns 3650
_refine_ls_number_restraints 31
_refine_ls_restrained_S_all 1.171
_refine_ls_R_factor_all 0.0837
_refine_ls_R_factor_gt 0.0570
_refine_ls_shift/su_max 0.000
_refine_ls_shift/su_mean 0.000
_refine_ls_structure_factor_coef Fsqd
_refine_ls_weighting_details 'w=1/[\s^2^(Fo^2^)+(0.0788P)^2^+0.4101P] where P=(Fo^2^+2Fc^2^)/3'
_refine_ls_weighting_scheme calc
_refine_ls_wR_factor_gt 0.1419
_refine_ls_wR_factor_ref 0.1583
_reflns_Friedel_coverage 0.898
_reflns_Friedel_fraction_full 0.997
_reflns_Friedel_fraction_max 0.997
_reflns_number_gt 2694
_reflns_number_total 3650
_reflns_threshold_expression 'I > 2\s(I)'
_cod_data_source_file d1dt03726a2.cif
_cod_data_source_block 3Ap
_cod_depositor_comments 'Adding full bibliography for 7709034--7709037.cif.'
_cod_database_code 7709037
_shelx_space_group_comment
;
The symmetry employed for this shelxl refinement is uniquely defined
by the following loop, which should always be used as a source of
symmetry information in preference to the above space-group names.
They are only intended as comments.
;
_shelx_estimated_absorpt_t_min 0.978
_shelx_estimated_absorpt_t_max 0.989
_shelxl_version_number 2014/6

loop_
_space_group_symop_operation_xyz
'x, y, z'
'-x, -y, z+1/2'
'x+1/2, -y, z'
'-x+1/2, y, z+1/2'

loop_
_atom_site_label
_atom_site_type_symbol
_atom_site_fract_x
_atom_site_fract_y
_atom_site_fract_z
_atom_site_U_iso_or_equiv
_atom_site_adp_type
_atom_site_occupancy
_atom_site_site_symmetry_order
_atom_site_calc_flag
_atom_site_refinement_flags_posn
_atom_site_refinement_flags_adp
_atom_site_refinement_flags_occupancy
_atom_site_disorder_assembly
_atom_site_disorder_group
C1 C 0.10463(16) 0.8374(5) 0.4094(3) 0.0530(9) Uani 1 1 d . . . . .
C2 C 0.0589(2) 0.8936(5) 0.2995(5) 0.0820(15) Uani 1 1 d . . . . .
C11 C 0.0755(5) 1.0547(8) 0.2402(9) 0.198(5) Uani 1 1 d . . . . .
H11A H 0.0431 1.1355 0.2547 0.297 Uiso 1 1 calc R U . . .
H11B H 0.1155 1.0950 0.2677 0.297 Uiso 1 1 calc R U . . .
H11C H 0.0785 1.0353 0.1608 0.297 Uiso 1 1 calc R U . . .
C12 C 0.16044(15) 0.9430(5) 0.4454(3) 0.0489(9) Uani 1 1 d . . . . .
C13 C 0.22524(15) 0.8835(4) 0.4170(3) 0.0480(9) Uani 1 1 d . . . . .
C14 C 0.25552(18) 0.9304(5) 0.3193(3) 0.0584(10) Uani 1 1 d . . . . .
H14A H 0.2341 0.9962 0.2675 0.070 Uiso 1 1 calc R U . . .
C15 C 0.31685(18) 0.8817(6) 0.2970(4) 0.0694(12) Uani 1 1 d . . . . .
H15A H 0.3365 0.9153 0.2308 0.083 Uiso 1 1 calc R U . . .
C16 C 0.3490(2) 0.7845(6) 0.3714(4) 0.0735(13) Uani 1 1 d . . . . .
H16A H 0.3907 0.7532 0.3569 0.088 Uiso 1 1 calc R U . . .
C17 C 0.3195(2) 0.7335(6) 0.4673(5) 0.0734(13) Uani 1 1 d . . . . .
H17A H 0.3409 0.6651 0.5174 0.088 Uiso 1 1 calc R U . . .
C18 C 0.2579(2) 0.7826(5) 0.4906(3) 0.0603(11) Uani 1 1 d . . . . .
H18A H 0.2384 0.7473 0.5565 0.072 Uiso 1 1 calc R U . . .
C19 C 0.15041(17) 1.0783(5) 0.5075(3) 0.0562(10) Uani 1 1 d . . . . .
H19A H 0.1078 1.1044 0.5180 0.067 Uiso 1 1 calc R U . . .
C20 C 0.19462(18) 1.1924(5) 0.5618(3) 0.0553(10) Uani 1 1 d . . . . .
C21 C 0.2590(2) 1.2094(6) 0.5402(5) 0.0762(14) Uani 1 1 d . . . . .
H21A H 0.2776 1.1488 0.4824 0.091 Uiso 1 1 calc R U . . .
C22 C 0.2956(2) 1.3159(6) 0.6039(5) 0.0849(16) Uani 1 1 d . . . . .
H22A H 0.3385 1.3278 0.5879 0.102 Uiso 1 1 calc R U . . .
C23 C 0.2693(3) 1.4035(6) 0.6902(6) 0.0944(17) Uani 1 1 d . . . . .
H23A H 0.2949 1.4708 0.7347 0.113 Uiso 1 1 calc R U . . .
C24 C 0.2064(2) 1.3933(6) 0.7114(5) 0.0954(18) Uani 1 1 d . . . . .
H24A H 0.1884 1.4555 0.7690 0.114 Uiso 1 1 calc R U . . .
C25 C 0.1690(2) 1.2899(6) 0.6468(4) 0.0738(13) Uani 1 1 d . . . . .
H25A H 0.1256 1.2854 0.6604 0.089 Uiso 1 1 calc R U . . .
B3 B 0.1102(2) 0.7356(6) 0.2845(5) 0.0625(12) Uani 1 1 d . . . . .
H3 H 0.1529 0.7428 0.2317 0.075 Uiso 1 1 calc R U . . .
B4 B 0.1108(3) 0.6266(7) 0.4076(6) 0.0866(18) Uani 1 1 d . . . . .
H4 H 0.1535 0.5605 0.4361 0.104 Uiso 1 1 calc R U . . .
B5 B 0.0618(4) 0.7243(12) 0.5009(6) 0.120(3) Uani 1 1 d . U . . .
H5 H 0.0717 0.7220 0.5916 0.144 Uiso 1 1 calc R U . . .
B6 B 0.0292(2) 0.9000(10) 0.4335(8) 0.120(3) Uani 1 1 d . U . . .
H6 H 0.0176 1.0148 0.4789 0.144 Uiso 1 1 calc R U . . .
B7 B 0.0334(3) 0.7280(7) 0.2269(5) 0.0791(16) Uani 1 1 d . . . . .
H7 H 0.0250 0.7287 0.1357 0.095 Uiso 1 1 calc R U . . .
B8 B 0.0643(2) 0.5559(6) 0.2947(6) 0.0791(16) Uani 1 1 d . . . . .
H8 H 0.0759 0.4420 0.2481 0.095 Uiso 1 1 calc R U . . .
B9 B 0.0343(3) 0.5475(10) 0.4283(7) 0.117(3) Uani 1 1 d . U . . .
H9 H 0.0259 0.4281 0.4705 0.140 Uiso 1 1 calc R U . . .
B10 B -0.0157(4) 0.7174(13) 0.4461(8) 0.141(4) Uani 1 1 d . U . . .
H10 H -0.0573 0.7112 0.5018 0.169 Uiso 1 1 calc R U . . .
B11 B -0.0166(3) 0.8310(8) 0.3190(8) 0.112(3) Uani 1 1 d . U . . .
H11 H -0.0581 0.9013 0.2894 0.134 Uiso 1 1 calc R U . . .
B12 B -0.0150(2) 0.6141(7) 0.3188(5) 0.0809(16) Uani 1 1 d . . . . .
H12 H -0.0560 0.5410 0.2899 0.097 Uiso 1 1 calc R U . . .

loop_
_atom_site_aniso_label
_atom_site_aniso_U_11
_atom_site_aniso_U_22
_atom_site_aniso_U_33
_atom_site_aniso_U_23
_atom_site_aniso_U_13
_atom_site_aniso_U_12
C1 0.0473(19) 0.059(2) 0.053(2) -0.0056(19) 0.0018(17) -0.0023(16)
C2 0.079(3) 0.051(2) 0.116(4) 0.006(3) -0.052(3) -0.002(2)
C11 0.242(9) 0.080(4) 0.272(11) 0.078(5) -0.190(9) -0.063(5)
C12 0.0455(19) 0.058(2) 0.043(2) -0.0029(18) -0.0010(15) -0.0023(16)
C13 0.0424(18) 0.0526(19) 0.049(2) -0.0034(18) -0.0009(16) -0.0035(15)
C14 0.051(2) 0.071(2) 0.053(2) 0.006(2) 0.0008(17) 0.0009(19)
C15 0.056(2) 0.090(3) 0.063(3) -0.003(3) 0.011(2) -0.003(2)
C16 0.047(2) 0.080(3) 0.093(4) -0.016(3) 0.006(2) 0.007(2)
C17 0.058(3) 0.076(3) 0.086(3) 0.008(3) -0.010(2) 0.013(2)
C18 0.058(2) 0.073(2) 0.050(2) 0.004(2) -0.0048(18) 0.002(2)
C19 0.0440(19) 0.065(2) 0.059(2) -0.011(2) 0.0009(17) -0.0018(17)
C20 0.055(2) 0.052(2) 0.059(2) -0.001(2) 0.0012(19) -0.0056(18)
C21 0.059(3) 0.073(3) 0.097(4) -0.016(3) 0.008(2) -0.012(2)
C22 0.064(3) 0.079(3) 0.112(4) -0.014(3) -0.004(3) -0.020(2)
C23 0.094(4) 0.073(3) 0.116(5) -0.027(3) -0.016(3) -0.025(3)
C24 0.095(4) 0.083(3) 0.108(4) -0.047(3) 0.013(3) -0.024(3)
C25 0.065(3) 0.066(3) 0.090(3) -0.023(3) 0.008(2) -0.011(2)
B3 0.058(3) 0.066(3) 0.064(3) -0.016(3) 0.006(2) -0.007(2)
B4 0.079(3) 0.061(3) 0.120(5) 0.028(3) -0.030(4) -0.020(3)
B5 0.106(5) 0.188(7) 0.066(4) -0.003(4) 0.015(4) -0.081(5)
B6 0.041(3) 0.148(6) 0.171(7) -0.104(6) 0.009(3) -0.003(3)
B7 0.089(4) 0.071(3) 0.077(4) -0.003(3) -0.029(3) -0.022(3)
B8 0.064(3) 0.055(3) 0.118(5) -0.014(3) -0.008(3) -0.004(2)
B9 0.114(5) 0.125(5) 0.111(5) 0.037(5) -0.021(4) -0.065(5)
B10 0.077(4) 0.215(8) 0.131(6) -0.084(6) 0.041(4) -0.071(5)
B11 0.060(3) 0.085(4) 0.191(8) -0.058(5) -0.042(4) 0.013(3)
B12 0.056(3) 0.087(4) 0.100(4) -0.019(3) -0.007(3) -0.020(3)

loop_
_atom_type_symbol
_atom_type_description
_atom_type_scat_dispersion_real
_atom_type_scat_dispersion_imag
_atom_type_scat_source
C C 0.0033 0.0016 'International Tables Vol C Tables 4.2.6.8 and 6.1.1.4'
H H 0.0000 0.0000 'International Tables Vol C Tables 4.2.6.8 and 6.1.1.4'
B B 0.0013 0.0007 'International Tables Vol C Tables 4.2.6.8 and 6.1.1.4'

loop_
_geom_angle_atom_site_label_1
_geom_angle_atom_site_label_2
_geom_angle_atom_site_label_3
_geom_angle
_geom_angle_site_symmetry_1
_geom_angle_site_symmetry_3
_geom_angle_publ_flag
C12 C1 B5 122.5(4) . . ?
C12 C1 C2 120.8(3) . . ?
B5 C1 C2 109.9(4) . . ?
C12 C1 B6 120.9(3) . . ?
B5 C1 B6 63.2(5) . . ?
C2 C1 B6 61.0(4) . . ?
C12 C1 B3 117.8(3) . . ?
B5 C1 B3 109.9(4) . . ?
C2 C1 B3 59.4(3) . . ?
B6 C1 B3 110.9(3) . . ?
C12 C1 B4 120.4(3) . . ?
B5 C1 B4 60.6(4) . . ?
C2 C1 B4 107.6(3) . . ?
B6 C1 B4 111.8(4) . . ?
B3 C1 B4 60.2(3) . . ?
C11 C2 B3 116.8(6) . . ?
C11 C2 B7 121.0(5) . . ?
B3 C2 B7 63.1(3) . . ?
C11 C2 C1 117.3(4) . . ?
B3 C2 C1 60.8(3) . . ?
B7 C2 C1 111.6(3) . . ?
C11 C2 B11 122.5(5) . . ?
B3 C2 B11 113.2(4) . . ?
B7 C2 B11 62.0(3) . . ?
C1 C2 B11 110.6(5) . . ?
C11 C2 B6 119.4(6) . . ?
B3 C2 B6 110.9(4) . . ?
B7 C2 B6 112.7(4) . . ?
C1 C2 B6 59.7(3) . . ?
B11 C2 B6 62.4(4) . . ?
C19 C12 C13 122.4(3) . . ?
C19 C12 C1 119.6(3) . . ?
C13 C12 C1 117.8(3) . . ?
C18 C13 C14 117.8(3) . . ?
C18 C13 C12 120.3(3) . . ?
C14 C13 C12 121.9(3) . . ?
C15 C14 C13 121.2(4) . . ?
C16 C15 C14 120.3(4) . . ?
C15 C16 C17 119.4(4) . . ?
C16 C17 C18 120.6(4) . . ?
C13 C18 C17 120.6(4) . . ?
C12 C19 C20 131.3(3) . . ?
C21 C20 C25 117.3(4) . . ?
C21 C20 C19 127.1(4) . . ?
C25 C20 C19 115.5(3) . . ?
C22 C21 C20 120.3(5) . . ?
C23 C22 C21 120.6(5) . . ?
C24 C23 C22 120.4(5) . . ?
C23 C24 C25 119.5(5) . . ?
C24 C25 C20 121.7(4) . . ?
C2 B3 C1 59.8(3) . . ?
C2 B3 B4 107.7(4) . . ?
C1 B3 B4 60.0(3) . . ?
C2 B3 B8 105.4(4) . . ?
C1 B3 B8 107.5(4) . . ?
B4 B3 B8 61.1(3) . . ?
C2 B3 B7 58.4(3) . . ?
C1 B3 B7 107.1(3) . . ?
B4 B3 B7 108.8(4) . . ?
B8 B3 B7 59.3(3) . . ?
C1 B4 B3 59.8(3) . . ?
C1 B4 B5 59.1(4) . . ?
B3 B4 B5 108.4(5) . . ?
C1 B4 B9 107.0(4) . . ?
B3 B4 B9 107.5(4) . . ?
B5 B4 B9 61.3(4) . . ?
C1 B4 B8 106.9(4) . . ?
B3 B4 B8 60.5(3) . . ?
B5 B4 B8 108.0(4) . . ?
B9 B4 B8 58.4(4) . . ?
C1 B5 B4 60.4(3) . . ?
C1 B5 B10 106.0(6) . . ?
B4 B5 B10 107.8(5) . . ?
C1 B5 B6 58.6(4) . . ?
B4 B5 B6 108.0(5) . . ?
B10 B5 B6 59.8(5) . . ?
C1 B5 B9 107.3(5) . . ?
B4 B5 B9 60.5(4) . . ?
B10 B5 B9 59.2(4) . . ?
B6 B5 B9 107.4(5) . . ?
C1 B6 C2 59.4(3) . . ?
C1 B6 B10 105.7(5) . . ?
C2 B6 B10 104.5(4) . . ?
C1 B6 B5 58.2(3) . . ?
C2 B6 B5 104.9(4) . . ?
B10 B6 B5 59.9(6) . . ?
C1 B6 B11 106.8(4) . . ?
C2 B6 B11 58.0(4) . . ?
B10 B6 B11 60.4(4) . . ?
B5 B6 B11 108.1(5) . . ?
C2 B7 B8 106.1(4) . . ?
C2 B7 B11 59.2(3) . . ?
B8 B7 B11 108.5(5) . . ?
C2 B7 B12 106.3(4) . . ?
B8 B7 B12 60.5(3) . . ?
B11 B7 B12 60.2(4) . . ?
C2 B7 B3 58.5(3) . . ?
B8 B7 B3 60.1(3) . . ?
B11 B7 B3 107.2(4) . . ?
B12 B7 B3 108.1(4) . . ?
B9 B8 B7 109.0(5) . . ?
B9 B8 B3 107.6(4) . . ?
B7 B8 B3 60.7(3) . . ?
B9 B8 B4 60.6(4) . . ?
B7 B8 B4 107.8(4) . . ?
B3 B8 B4 58.4(3) . . ?
B9 B8 B12 60.6(4) . . ?
B7 B8 B12 60.4(3) . . ?
B3 B8 B12 108.4(4) . . ?
B4 B8 B12 108.5(5) . . ?
B8 B9 B10 107.7(6) . . ?
B8 B9 B12 61.0(4) . . ?
B10 B9 B12 59.4(4) . . ?
B8 B9 B4 61.0(4) . . ?
B10 B9 B4 106.7(5) . . ?
B12 B9 B4 109.2(5) . . ?
B8 B9 B5 107.5(4) . . ?
B10 B9 B5 60.2(5) . . ?
B12 B9 B5 108.1(6) . . ?
B4 B9 B5 58.1(4) . . ?
B12 B10 B9 60.6(4) . . ?
B12 B10 B6 108.9(6) . . ?
B9 B10 B6 108.9(4) . . ?
B12 B10 B5 109.4(5) . . ?
B9 B10 B5 60.6(5) . . ?
B6 B10 B5 60.3(4) . . ?
B12 B10 B11 60.0(4) . . ?
B9 B10 B11 108.1(5) . . ?
B6 B10 B11 59.9(5) . . ?
B5 B10 B11 108.1(5) . . ?
C2 B11 B7 58.8(3) . . ?
C2 B11 B12 106.3(4) . . ?
B7 B11 B12 60.5(3) . . ?
C2 B11 B6 59.6(3) . . ?
B7 B11 B6 107.9(4) . . ?
B12 B11 B6 107.8(6) . . ?
C2 B11 B10 105.2(4) . . ?
B7 B11 B10 106.6(5) . . ?
B12 B11 B10 58.9(4) . . ?
B6 B11 B10 59.7(5) . . ?
B10 B12 B9 60.0(5) . . ?
B10 B12 B11 61.1(5) . . ?
B9 B12 B11 108.5(5) . . ?
B10 B12 B7 107.4(4) . . ?
B9 B12 B7 106.3(4) . . ?
B11 B12 B7 59.2(4) . . ?
B10 B12 B8 106.2(5) . . ?
B9 B12 B8 58.4(4) . . ?
B11 B12 B8 106.6(4) . . ?
B7 B12 B8 59.1(3) . . ?

loop_
_geom_bond_atom_site_label_1
_geom_bond_atom_site_label_2
_geom_bond_distance
_geom_bond_site_symmetry_2
_geom_bond_publ_flag
C1 C12 1.514(5) . ?
C1 B5 1.683(7) . ?
C1 C2 1.686(6) . ?
C1 B6 1.691(6) . ?
C1 B3 1.702(6) . ?
C1 B4 1.705(7) . ?
C2 C11 1.520(8) . ?
C2 B3 1.679(6) . ?
C2 B7 1.679(6) . ?
C2 B11 1.685(8) . ?
C2 B6 1.713(10) . ?
C12 C19 1.334(5) . ?
C12 C13 1.486(5) . ?
C13 C18 1.380(5) . ?
C13 C14 1.379(5) . ?
C14 C15 1.376(6) . ?
C15 C16 1.363(6) . ?
C16 C17 1.362(7) . ?
C17 C18 1.384(6) . ?
C19 C20 1.461(5) . ?
C20 C21 1.386(6) . ?
C20 C25 1.390(6) . ?
C21 C22 1.381(7) . ?
C22 C23 1.363(8) . ?
C23 C24 1.352(7) . ?
C24 C25 1.381(6) . ?
B3 B4 1.709(8) . ?
B3 B8 1.747(7) . ?
B3 B7 1.757(7) . ?
B4 B5 1.708(11) . ?
B4 B9 1.751(8) . ?
B4 B8 1.758(9) . ?
B5 B10 1.758(11) . ?
B5 B6 1.767(13) . ?
B5 B9 1.765(11) . ?
B6 B10 1.757(12) . ?
B6 B11 1.761(10) . ?
B7 B8 1.732(8) . ?
B7 B11 1.732(10) . ?
B7 B12 1.755(9) . ?
B8 B9 1.712(11) . ?
B8 B12 1.758(7) . ?
B9 B10 1.740(13) . ?
B9 B12 1.750(9) . ?
B10 B12 1.729(10) . ?
B10 B11 1.769(13) . ?
B11 B12 1.750(9) . ?
